data_4312861
loop_
_publ_author_name
'Chayan Das'
'Amrita Saha'
'Chen-Hsiung Hung'
'Gene-Hsiang Lee'
'Shie-Ming Peng'
'Sreebrata Goswami'

_publ_section_title
;
 Ruthenium Complexes of 2-[(4-(Arylamino)phenyl)azo]pyridine Formed via
 Regioselective Phenyl Ring Amination of Coordinated
 2-(Phenylazo)pyridine: Isolation of Products, X-ray Structure, and Redox
 and Optical Properties
;
_journal_name_full 'Inorganic Chemistry'
_journal_page_first 198
_journal_page_last 204
_journal_paper_doi 10.1021/ic0203724
_journal_volume 42
_journal_year 2003
_chemical_formula_sum 'C34 H28 Cl2 N8 Ru'
_chemical_formula_weight 720.61
_chemical_name_systematic
;
  ?
;
_space_group_IT_number 14
_symmetry_cell_setting monoclinic
_symmetry_space_group_name_Hall '-P 2yn'
_symmetry_space_group_name_H-M 'P 1 21/n 1'
_atom_sites_solution_hydrogens geom
_atom_sites_solution_primary direct
_atom_sites_solution_secondary difmap
_audit_creation_method SHELXL-97
_cell_angle_alpha 90.00
_cell_angle_beta 106.282(18)
_cell_angle_gamma 90.00
_cell_formula_units_Z 4
_cell_length_a 11.444(3)
_cell_length_b 21.150(4)
_cell_length_c 13.234(3)
_cell_measurement_reflns_used 25
_cell_measurement_temperature 295(2)
_cell_measurement_theta_max 11.17
_cell_measurement_theta_min 7.47
_cell_volume 3074.7(12)
_computing_cell_refinement 'NONIUS CAD4'
_computing_data_collection 'NONIUS CAD4'
_computing_data_reduction 'NONIUS MAXUS'
_computing_molecular_graphics SHELXTL
_computing_publication_material SHELXTL
_computing_structure_refinement 'SHELXL-97 (Sheldrick, 1997)'
_computing_structure_solution 'SHELXS-97 (Sheldrick, 1990)'
_diffrn_ambient_temperature 295(2)
_diffrn_measured_fraction_theta_full 1.000
_diffrn_measured_fraction_theta_max 1.000
_diffrn_measurement_device_type 'NONIUS CAD4'
_diffrn_measurement_method '\w-2\q scans'
_diffrn_radiation_monochromator graphite
_diffrn_radiation_source 'fine-focus sealed tube'
_diffrn_radiation_type MoK\a
_diffrn_radiation_wavelength 0.71073
_diffrn_reflns_av_R_equivalents 0.0000
_diffrn_reflns_av_sigmaI/netI 0.0695
_diffrn_reflns_limit_h_max 13
_diffrn_reflns_limit_h_min -13
_diffrn_reflns_limit_k_max 25
_diffrn_reflns_limit_k_min 0
_diffrn_reflns_limit_l_max 15
_diffrn_reflns_limit_l_min 0
_diffrn_reflns_number 5422
_diffrn_reflns_theta_full 25.00
_diffrn_reflns_theta_max 25.00
_diffrn_reflns_theta_min 1.87
_diffrn_standards_decay_% 0
_diffrn_standards_interval_time 60
_diffrn_standards_number 3
_exptl_absorpt_coefficient_mu 0.723
_exptl_absorpt_correction_T_max 0.841
_exptl_absorpt_correction_T_min 0.794
_exptl_absorpt_correction_type 'empirical from psi-scan'
_exptl_crystal_colour black
_exptl_crystal_density_diffrn 1.557
_exptl_crystal_density_meas ?
_exptl_crystal_density_method 'not measured'
_exptl_crystal_description block
_exptl_crystal_F_000 1464
_exptl_crystal_size_max 0.30
_exptl_crystal_size_mid 0.16
_exptl_crystal_size_min 0.10
_refine_diff_density_max 0.292
_refine_diff_density_min -0.400
_refine_diff_density_rms 0.072
_refine_ls_extinction_method none
_refine_ls_goodness_of_fit_ref 1.001
_refine_ls_hydrogen_treatment mixed
_refine_ls_matrix_type full
_refine_ls_number_parameters 406
_refine_ls_number_reflns 5422
_refine_ls_number_restraints 0
_refine_ls_restrained_S_all 1.001
_refine_ls_R_factor_all 0.0765
_refine_ls_R_factor_gt 0.0355
_refine_ls_shift/su_max 0.004
_refine_ls_shift/su_mean 0.001
_refine_ls_structure_factor_coef Fsqd
_refine_ls_weighting_details 'calc w=1/[\s^2^(Fo^2^)+(0.0185P)^2^+0.0000P] where P=(Fo^2^+2Fc^2^)/3'
_refine_ls_weighting_scheme calc
_refine_ls_wR_factor_gt 0.0669
_refine_ls_wR_factor_ref 0.0752
_reflns_number_gt 3366
_reflns_number_total 5422
_reflns_threshold_expression >2sigma(I)
_cod_data_source_file ic0203724_2.cif
_cod_data_source_block C34H28Cl2N8Ru(5a)
_cod_depositor_comments
;
The following automatic conversions were performed:

'_symmetry_cell_setting' value 'Monoclinic' changed to 'monoclinic'
according to the built-in table from CIF Core dictionary named
'cif_core.dic' version 2.4.1 from 2010-06-29.

Automatic conversion script
Id: cif_fix_values 1646 2011-03-28 12:23:43Z adriana 

The following automatic conversions were performed:

'_exptl_crystal_density_meas' value 'not_measured' was changed to '?'
- the value is perceived as not measured.

Automatic conversion script
Id: cif_fix_values 3008 2015-01-20 13:52:24Z robertas 
;
_cod_original_cell_volume 3074.9(11)
_cod_database_code 4312861

loop_
_symmetry_equiv_pos_as_xyz
'x, y, z'
'-x+1/2, y+1/2, -z+1/2'
'-x, -y, -z'
'x-1/2, -y-1/2, z-1/2'

loop_
_atom_site_label
_atom_site_type_symbol
_atom_site_fract_x
_atom_site_fract_y
_atom_site_fract_z
_atom_site_U_iso_or_equiv
_atom_site_adp_type
_atom_site_occupancy
_atom_site_symmetry_multiplicity
_atom_site_calc_flag
_atom_site_refinement_flags
_atom_site_disorder_assembly
_atom_site_disorder_group
Ru Ru 0.17671(3) 0.405515(16) 1.32478(2) 0.03347(9) Uani 1 1 d . . .
Cl1 Cl 0.16908(9) 0.29938(5) 1.38133(8) 0.0472(3) Uani 1 1 d . . .
Cl2 Cl 0.20474(9) 0.51482(5) 1.29082(8) 0.0449(3) Uani 1 1 d . . .
N1 N 0.1460(3) 0.42957(15) 1.4669(2) 0.0355(8) Uani 1 1 d . . .
N2 N -0.0537(3) 0.40587(16) 1.3706(2) 0.0376(8) Uani 1 1 d . . .
N3 N -0.0044(3) 0.40958(15) 1.2936(2) 0.0344(7) Uani 1 1 d . . .
N4 N -0.3341(3) 0.4310(2) 0.8942(3) 0.0787(15) Uani 1 1 d . . .
H4A H -0.3134 0.4589 0.8551 0.094 Uiso 1 1 calc R . .
N5 N 0.3656(3) 0.40013(17) 1.3582(2) 0.0421(8) Uani 1 1 d . . .
N6 N 0.3150(3) 0.38887(16) 1.1754(3) 0.0448(9) Uani 1 1 d . . .
N7 N 0.2069(3) 0.38133(15) 1.1872(2) 0.0358(8) Uani 1 1 d . . .
N8 N -0.1121(3) 0.2803(2) 0.8249(3) 0.0625(12) Uani 1 1 d . . .
H8A H -0.1771 0.2639 0.8339 0.075 Uiso 1 1 calc R . .
C1 C 0.2210(4) 0.4511(2) 1.5555(3) 0.0453(11) Uani 1 1 d . . .
H1A H 0.2997 0.4622 1.5558 0.054 Uiso 1 1 calc R . .
C2 C 0.1878(4) 0.4579(2) 1.6473(3) 0.0523(12) Uani 1 1 d . . .
H2A H 0.2431 0.4731 1.7080 0.063 Uiso 1 1 calc R . .
C3 C 0.0707(4) 0.4418(2) 1.6474(3) 0.0494(12) Uani 1 1 d . . .
H3A H 0.0465 0.4452 1.7087 0.059 Uiso 1 1 calc R . .
C4 C -0.0084(4) 0.42099(19) 1.5565(3) 0.0433(11) Uani 1 1 d . . .
H4B H -0.0877 0.4100 1.5546 0.052 Uiso 1 1 calc R . .
C5 C 0.0310(4) 0.41633(18) 1.4668(3) 0.0356(9) Uani 1 1 d . . .
C6 C -0.0923(3) 0.41370(19) 1.1931(3) 0.0353(9) Uani 1 1 d . . .
C7 C -0.2015(3) 0.3802(2) 1.1694(3) 0.0441(11) Uani 1 1 d . . .
H7A H -0.2197 0.3548 1.2202 0.053 Uiso 1 1 calc R . .
C8 C -0.2821(4) 0.3848(2) 1.0711(3) 0.0531(13) Uani 1 1 d . . .
H8B H -0.3536 0.3613 1.0552 0.064 Uiso 1 1 calc R . .
C9 C -0.2587(4) 0.4242(2) 0.9945(3) 0.0511(12) Uani 1 1 d . . .
C10 C -0.1500(4) 0.4581(2) 1.0202(3) 0.0486(11) Uani 1 1 d . . .
H10A H -0.1328 0.4849 0.9706 0.058 Uiso 1 1 calc R . .
C11 C -0.0680(4) 0.4523(2) 1.1177(3) 0.0415(10) Uani 1 1 d . . .
H11A H 0.0048 0.4748 1.1330 0.050 Uiso 1 1 calc R . .
C12 C -0.4413(4) 0.3971(2) 0.8487(3) 0.0510(12) Uani 1 1 d . . .
C13 C -0.5347(4) 0.3937(3) 0.8937(4) 0.0784(18) Uani 1 1 d . . .
H13A H -0.5295 0.4153 0.9559 0.094 Uiso 1 1 calc R . .
C14 C -0.6369(5) 0.3582(3) 0.8471(5) 0.097(2) Uani 1 1 d . . .
H14A H -0.6982 0.3537 0.8801 0.116 Uiso 1 1 calc R . .
C15 C -0.6476(6) 0.3301(3) 0.7543(6) 0.103(3) Uani 1 1 d . . .
H15A H -0.7173 0.3071 0.7222 0.124 Uiso 1 1 calc R . .
C16 C -0.5571(7) 0.3352(3) 0.7068(5) 0.094(2) Uani 1 1 d . . .
H16A H -0.5651 0.3157 0.6421 0.112 Uiso 1 1 calc R . .
C17 C -0.4541(5) 0.3689(3) 0.7539(4) 0.0723(15) Uani 1 1 d . . .
H17A H -0.3925 0.3725 0.7210 0.087 Uiso 1 1 calc R . .
C18 C 0.4522(4) 0.4025(2) 1.4494(3) 0.0564(12) Uani 1 1 d . . .
H18A H 0.4289 0.4010 1.5113 0.068 Uiso 1 1 calc R . .
C19 C 0.5746(4) 0.4070(3) 1.4570(4) 0.0674(15) Uani 1 1 d . . .
H19A H 0.6324 0.4091 1.5223 0.081 Uiso 1 1 calc R . .
C20 C 0.6087(4) 0.4083(2) 1.3654(4) 0.0632(14) Uani 1 1 d . . .
H20A H 0.6905 0.4114 1.3677 0.076 Uiso 1 1 calc R . .
C21 C 0.5228(4) 0.4050(2) 1.2721(4) 0.0612(13) Uani 1 1 d . . .
H21A H 0.5447 0.4061 1.2096 0.073 Uiso 1 1 calc R . .
C22 C 0.4019(3) 0.4000(2) 1.2702(3) 0.0429(10) Uani 1 1 d . . .
C23 C 0.1234(4) 0.35912(19) 1.0938(3) 0.0373(10) Uani 1 1 d . . .
C24 C 0.0327(3) 0.31678(19) 1.1015(3) 0.0392(10) Uani 1 1 d . . .
H24A H 0.0242 0.3059 1.1671 0.047 Uiso 1 1 calc R . .
C25 C -0.0440(4) 0.2913(2) 1.0116(3) 0.0444(11) Uani 1 1 d . . .
H25A H -0.1042 0.2630 1.0171 0.053 Uiso 1 1 calc R . .
C26 C -0.0331(4) 0.3071(2) 0.9121(3) 0.0477(11) Uani 1 1 d . . .
C27 C 0.0558(4) 0.3506(2) 0.9064(3) 0.0490(12) Uani 1 1 d . . .
H27A H 0.0621 0.3633 0.8408 0.059 Uiso 1 1 calc R . .
C28 C 0.1335(4) 0.3750(2) 0.9947(3) 0.0443(11) Uani 1 1 d . . .
H28A H 0.1944 0.4027 0.9889 0.053 Uiso 1 1 calc R . .
C29 C -0.0988(4) 0.2767(2) 0.7231(3) 0.0485(11) Uani 1 1 d . . .
C30 C -0.2020(4) 0.2790(2) 0.6388(3) 0.0561(13) Uani 1 1 d . . .
H30A H -0.2780 0.2847 0.6499 0.067 Uiso 1 1 calc R . .
C31 C -0.1917(5) 0.2728(2) 0.5374(4) 0.0713(16) Uani 1 1 d . . .
H31A H -0.2616 0.2733 0.4808 0.086 Uiso 1 1 calc R . .
C32 C -0.0810(6) 0.2658(2) 0.5191(4) 0.0750(17) Uani 1 1 d . . .
H32A H -0.0748 0.2632 0.4506 0.090 Uiso 1 1 calc R . .
C33 C 0.0203(5) 0.2627(2) 0.6026(4) 0.0701(16) Uani 1 1 d . . .
H33A H 0.0961 0.2575 0.5908 0.084 Uiso 1 1 calc R . .
C34 C 0.0124(4) 0.2672(2) 0.7037(4) 0.0591(13) Uani 1 1 d . . .
H34A H 0.0824 0.2637 0.7597 0.071 Uiso 1 1 calc R . .

loop_
_atom_site_aniso_label
_atom_site_aniso_U_11
_atom_site_aniso_U_22
_atom_site_aniso_U_33
_atom_site_aniso_U_23
_atom_site_aniso_U_13
_atom_site_aniso_U_12
Ru 0.03004(16) 0.04203(19) 0.03084(17) -0.00146(17) 0.01263(12) -0.00084(17)
Cl1 0.0498(6) 0.0460(7) 0.0521(7) 0.0074(5) 0.0245(5) 0.0088(5)
Cl2 0.0479(6) 0.0466(7) 0.0438(6) -0.0002(5) 0.0185(5) -0.0082(5)
N1 0.0388(19) 0.040(2) 0.0296(18) 0.0033(15) 0.0131(16) 0.0039(16)
N2 0.0364(18) 0.043(2) 0.0372(19) 0.0039(18) 0.0172(16) 0.0025(17)
N3 0.0331(17) 0.038(2) 0.0354(18) 0.0013(17) 0.0151(15) -0.0005(16)
N4 0.056(3) 0.129(4) 0.043(2) 0.026(3) 0.002(2) -0.033(3)
N5 0.0303(18) 0.056(2) 0.041(2) -0.0041(19) 0.0125(16) -0.0005(18)
N6 0.0378(19) 0.058(2) 0.045(2) -0.0071(19) 0.0217(17) -0.0041(19)
N7 0.0367(19) 0.038(2) 0.0348(18) -0.0056(15) 0.0140(16) -0.0047(16)
N8 0.057(2) 0.095(3) 0.038(2) -0.007(2) 0.0170(19) -0.033(2)
C1 0.045(3) 0.049(3) 0.040(3) -0.004(2) 0.010(2) 0.001(2)
C2 0.068(3) 0.053(3) 0.032(2) -0.004(2) 0.008(2) 0.009(3)
C3 0.071(3) 0.052(3) 0.031(2) 0.010(2) 0.024(2) 0.017(2)
C4 0.054(3) 0.043(3) 0.042(2) 0.009(2) 0.026(2) 0.008(2)
C5 0.042(2) 0.031(2) 0.038(2) 0.0025(19) 0.0182(19) 0.006(2)
C6 0.029(2) 0.046(3) 0.033(2) 0.000(2) 0.0117(17) 0.001(2)
C7 0.038(3) 0.056(3) 0.041(2) 0.009(2) 0.018(2) -0.003(2)
C8 0.034(2) 0.081(4) 0.042(3) 0.006(2) 0.008(2) -0.019(2)
C9 0.043(3) 0.072(4) 0.038(3) 0.007(2) 0.012(2) -0.010(2)
C10 0.049(3) 0.060(3) 0.040(3) 0.009(2) 0.018(2) -0.009(2)
C11 0.038(2) 0.048(3) 0.041(2) 0.005(2) 0.017(2) -0.003(2)
C12 0.043(3) 0.070(3) 0.039(2) 0.009(3) 0.010(2) -0.004(3)
C13 0.051(3) 0.136(6) 0.047(3) 0.007(3) 0.012(2) 0.001(4)
C14 0.053(4) 0.145(7) 0.087(5) 0.037(5) 0.011(4) -0.005(4)
C15 0.074(5) 0.112(6) 0.099(5) 0.045(5) -0.017(4) -0.028(4)
C16 0.132(6) 0.062(4) 0.073(4) -0.011(3) 0.006(4) -0.004(4)
C17 0.070(4) 0.081(4) 0.064(4) -0.001(3) 0.017(3) 0.006(3)
C18 0.043(3) 0.083(4) 0.046(3) -0.002(3) 0.016(2) 0.008(3)
C19 0.032(2) 0.102(4) 0.060(3) -0.005(3) -0.001(2) 0.004(3)
C20 0.035(2) 0.082(4) 0.075(3) -0.016(3) 0.019(2) -0.006(3)
C21 0.045(3) 0.086(4) 0.060(3) -0.012(3) 0.025(2) -0.016(3)
C22 0.036(2) 0.049(3) 0.048(3) -0.005(2) 0.020(2) -0.006(2)
C23 0.041(2) 0.036(2) 0.040(2) -0.009(2) 0.020(2) -0.006(2)
C24 0.042(2) 0.046(3) 0.033(2) -0.003(2) 0.0182(19) -0.004(2)
C25 0.045(3) 0.051(3) 0.041(2) -0.006(2) 0.019(2) -0.018(2)
C26 0.046(3) 0.059(3) 0.039(2) -0.004(2) 0.014(2) -0.012(2)
C27 0.062(3) 0.056(3) 0.033(2) 0.002(2) 0.021(2) -0.016(2)
C28 0.050(3) 0.043(3) 0.045(3) -0.006(2) 0.022(2) -0.012(2)
C29 0.054(3) 0.050(3) 0.040(3) -0.006(2) 0.011(2) -0.020(2)
C30 0.060(3) 0.057(3) 0.051(3) -0.011(2) 0.014(2) -0.009(3)
C31 0.092(4) 0.070(4) 0.044(3) -0.012(3) 0.006(3) -0.025(3)
C32 0.113(5) 0.066(4) 0.056(3) -0.015(3) 0.040(4) -0.029(4)
C33 0.085(4) 0.068(4) 0.070(4) -0.019(3) 0.042(3) -0.014(3)
C34 0.059(3) 0.066(4) 0.054(3) -0.008(3) 0.020(3) -0.011(3)

loop_
_atom_type_symbol
_atom_type_description
_atom_type_scat_dispersion_real
_atom_type_scat_dispersion_imag
_atom_type_scat_source
C C 0.0033 0.0016 'International Tables Vol C Tables 4.2.6.8 and 6.1.1.4'
H H 0.0000 0.0000 'International Tables Vol C Tables 4.2.6.8 and 6.1.1.4'
N N 0.0061 0.0033 'International Tables Vol C Tables 4.2.6.8 and 6.1.1.4'
Cl Cl 0.1484 0.1585 'International Tables Vol C Tables 4.2.6.8 and 6.1.1.4'
Ru Ru -1.2594 0.8363 'International Tables Vol C Tables 4.2.6.8 and 6.1.1.4'

loop_
_geom_angle_atom_site_label_1
_geom_angle_atom_site_label_2
_geom_angle_atom_site_label_3
_geom_angle
_geom_angle_site_symmetry_1
_geom_angle_site_symmetry_3
_geom_angle_publ_flag
N3 Ru N7 104.81(12) . . ?
N3 Ru N1 75.31(12) . . ?
N7 Ru N1 179.48(13) . . ?
N3 Ru N5 179.26(14) . . ?
N7 Ru N5 75.33(13) . . ?
N1 Ru N5 104.54(13) . . ?
N3 Ru Cl1 88.74(10) . . ?
N7 Ru Cl1 94.34(10) . . ?
N1 Ru Cl1 85.15(9) . . ?
N5 Ru Cl1 90.53(10) . . ?
N3 Ru Cl2 96.06(10) . . ?
N7 Ru Cl2 90.54(9) . . ?
N1 Ru Cl2 89.95(9) . . ?
N5 Ru Cl2 84.66(10) . . ?
Cl1 Ru Cl2 172.07(4) . . ?
C1 N1 C5 117.6(3) . . ?
C1 N1 Ru 130.9(3) . . ?
C5 N1 Ru 111.3(3) . . ?
N3 N2 C5 111.5(3) . . ?
N2 N3 C6 112.8(3) . . ?
N2 N3 Ru 119.3(2) . . ?
C6 N3 Ru 127.8(2) . . ?
C9 N4 C12 126.8(4) . . ?
C18 N5 C22 117.1(3) . . ?
C18 N5 Ru 130.9(3) . . ?
C22 N5 Ru 111.8(3) . . ?
N7 N6 C22 112.3(3) . . ?
N6 N7 C23 111.7(3) . . ?
N6 N7 Ru 119.2(3) . . ?
C23 N7 Ru 129.0(2) . . ?
C26 N8 C29 127.4(4) . . ?
N1 C1 C2 123.1(4) . . ?
C1 C2 C3 118.8(4) . . ?
C4 C3 C2 118.9(4) . . ?
C3 C4 C5 119.0(4) . . ?
N1 C5 N2 117.8(3) . . ?
N1 C5 C4 122.5(4) . . ?
N2 C5 C4 119.1(4) . . ?
C11 C6 C7 119.3(4) . . ?
C11 C6 N3 118.6(3) . . ?
C7 C6 N3 122.1(3) . . ?
C8 C7 C6 120.0(4) . . ?
C7 C8 C9 121.1(4) . . ?
N4 C9 C8 124.7(4) . . ?
N4 C9 C10 117.3(4) . . ?
C8 C9 C10 118.1(4) . . ?
C11 C10 C9 120.8(4) . . ?
C10 C11 C6 120.7(4) . . ?
C17 C12 C13 119.1(5) . . ?
C17 C12 N4 118.3(4) . . ?
C13 C12 N4 122.6(5) . . ?
C12 C13 C14 120.2(5) . . ?
C15 C14 C13 119.9(6) . . ?
C14 C15 C16 120.3(7) . . ?
C15 C16 C17 120.0(6) . . ?
C12 C17 C16 120.3(5) . . ?
N5 C18 C19 123.5(4) . . ?
C20 C19 C18 118.0(4) . . ?
C21 C20 C19 119.5(4) . . ?
C20 C21 C22 119.4(4) . . ?
N5 C22 C21 122.4(4) . . ?
N5 C22 N6 117.9(3) . . ?
C21 C22 N6 119.5(4) . . ?
C28 C23 C24 118.9(4) . . ?
C28 C23 N7 122.0(3) . . ?
C24 C23 N7 118.9(3) . . ?
C25 C24 C23 119.7(4) . . ?
C24 C25 C26 121.1(4) . . ?
N8 C26 C27 123.2(4) . . ?
N8 C26 C25 118.7(4) . . ?
C27 C26 C25 118.0(4) . . ?
C28 C27 C26 121.2(4) . . ?
C27 C28 C23 120.9(4) . . ?
C30 C29 C34 118.6(4) . . ?
C30 C29 N8 118.5(4) . . ?
C34 C29 N8 122.8(4) . . ?
C29 C30 C31 119.6(5) . . ?
C32 C31 C30 121.2(5) . . ?
C33 C32 C31 118.9(5) . . ?
C32 C33 C34 121.0(5) . . ?
C33 C34 C29 120.6(5) . . ?

loop_
_geom_bond_atom_site_label_1
_geom_bond_atom_site_label_2
_geom_bond_distance
_geom_bond_site_symmetry_2
_geom_bond_publ_flag
Ru N3 1.999(3) . ?
Ru N7 2.013(3) . ?
Ru N1 2.071(3) . ?
Ru N5 2.085(3) . ?
Ru Cl1 2.3755(12) . ?
Ru Cl2 2.3937(12) . ?
N1 C1 1.325(5) . ?
N1 C5 1.344(5) . ?
N2 N3 1.297(4) . ?
N2 C5 1.385(5) . ?
N3 C6 1.428(4) . ?
N4 C9 1.374(5) . ?
N4 C12 1.402(5) . ?
N5 C18 1.331(5) . ?
N5 C22 1.342(4) . ?
N6 N7 1.299(4) . ?
N6 C22 1.384(5) . ?
N7 C23 1.414(5) . ?
N8 C26 1.372(5) . ?
N8 C29 1.400(5) . ?
C1 C2 1.378(5) . ?
C2 C3 1.383(6) . ?
C3 C4 1.360(6) . ?
C4 C5 1.387(5) . ?
C6 C11 1.377(5) . ?
C6 C7 1.393(5) . ?
C7 C8 1.371(5) . ?
C8 C9 1.394(5) . ?
C9 C10 1.393(5) . ?
C10 C11 1.372(5) . ?
C12 C17 1.359(6) . ?
C12 C13 1.363(6) . ?
C13 C14 1.382(8) . ?
C14 C15 1.338(8) . ?
C15 C16 1.359(8) . ?
C16 C17 1.369(7) . ?
C18 C19 1.380(5) . ?
C19 C20 1.375(6) . ?
C20 C21 1.347(6) . ?
C21 C22 1.380(5) . ?
C23 C28 1.390(5) . ?
C23 C24 1.396(5) . ?
C24 C25 1.375(5) . ?
C25 C26 1.399(5) . ?
C26 C27 1.389(5) . ?
C27 C28 1.356(5) . ?
C29 C30 1.380(6) . ?
C29 C34 1.382(6) . ?
C30 C31 1.386(6) . ?
C31 C32 1.363(7) . ?
C32 C33 1.360(7) . ?
C33 C34 1.369(6) . ?
